data_2207281
loop_
_publ_author_name
'Matulkov\'a, Irena'
'Teubner, Karel'
'N\<emec, Ivan'
'Rohovec, Jan'
'Mi\<cka, Zden\<ek'

_publ_section_title
;Bis[(5<i>RS</i>,11<i>RS</i>)-2,8-dimethyl-5,10-methano-5,6,11,12-tetrahydrodibenzo[<i>b</i>,<i>f</i>][1,5]diazocine-5-ium
 dihydrogen phosphate] tris(phosphoric acid) methanol solvate
;
_journal_coeditor_code KP6067
_journal_issue 11
_journal_name_full 'Acta Crystallographica Section E'
_journal_page_first o3941
_journal_page_last o3943
_journal_paper_doi 10.1107/S1600536805034781
_journal_volume 61
_journal_year 2005
_chemical_formula_iupac '2C17 H19 N2 + , 2H2 O4 P - , 3H3 O4 P , C H4 O'
_chemical_formula_moiety '2C17 H19 N2 + , 2H2 O4 P - , 3H3 O4 P , C H4 O'
_chemical_formula_sum 'C35 H55 N4 O21 P5'
_chemical_formula_weight 1022.68
_chemical_name_systematic
;
Bis[(5RS,11RS)-2,8-dimethyl-5,10-methano-5,6,11,12-
tetrahydrodibenzo[b,f][1,5]diazocine-5-ium dihydrogen phosphate]
tris(phosphoric acid) methanol solvate
;
_space_group_IT_number 2
_symmetry_cell_setting triclinic
_symmetry_space_group_name_Hall '-P 1'
_symmetry_space_group_name_H-M 'P -1'
_cell_angle_alpha 76.9690(13)
_cell_angle_beta 88.3810(14)
_cell_angle_gamma 88.3660(15)
_cell_formula_units_Z 2
_cell_length_a 10.1330(2)
_cell_length_b 10.3690(2)
_cell_length_c 22.4040(6)
_cell_measurement_reflns_used 10003
_cell_measurement_temperature 150(2)
_cell_measurement_theta_max 27.48
_cell_measurement_theta_min 1.00
_cell_volume 2291.84(9)
_computing_cell_refinement 'SCALEPACK (Otwinowski & Minor, 1997)'
_computing_data_collection 'COLLECT (Nonius, 2000)'
_computing_data_reduction 'SCALEPACK and DENZO (Otwinowski & Minor, 1997)'
_computing_molecular_graphics 'PLATON (Spek, 2003)'
_computing_publication_material SHELXL97
_computing_structure_refinement 'SHELXL97 (Sheldrick, 1997)'
_computing_structure_solution 'SIR97 (Altomare <i>et al.</i>,  1994)'
_diffrn_ambient_temperature 150(2)
_diffrn_detector_area_resol_mean 9.091
_diffrn_measured_fraction_theta_full 0.997
_diffrn_measured_fraction_theta_max 0.997
_diffrn_measurement_device_type 'Nonius KappaCCD area-detector'
_diffrn_measurement_method '\w and \f scans to fill the Ewald sphere'
_diffrn_radiation_monochromator 'horizontally mounted graphite crystal'
_diffrn_radiation_source 'fine-focus sealed tube'
_diffrn_radiation_type MoK\a
_diffrn_radiation_wavelength 0.71073
_diffrn_reflns_av_R_equivalents 0.0527
_diffrn_reflns_av_sigmaI/netI 0.0829
_diffrn_reflns_limit_h_max 13
_diffrn_reflns_limit_h_min -13
_diffrn_reflns_limit_k_max 13
_diffrn_reflns_limit_k_min -13
_diffrn_reflns_limit_l_max 29
_diffrn_reflns_limit_l_min -29
_diffrn_reflns_number 42017
_diffrn_reflns_theta_full 27.49
_diffrn_reflns_theta_max 27.49
_diffrn_reflns_theta_min 2.80
_diffrn_standards_number 0
_exptl_absorpt_coefficient_mu 0.283
_exptl_absorpt_correction_type none
_exptl_crystal_colour colourless
_exptl_crystal_density_diffrn 1.48200(10)
_exptl_crystal_density_method 'not measured'
_exptl_crystal_description plate
_exptl_crystal_F_000 1072
_exptl_crystal_size_max 0.15
_exptl_crystal_size_mid 0.12
_exptl_crystal_size_min 0.08
_refine_diff_density_max 0.379
_refine_diff_density_min -0.457
_refine_ls_extinction_method none
_refine_ls_goodness_of_fit_ref 1.034
_refine_ls_hydrogen_treatment mixed
_refine_ls_matrix_type full
_refine_ls_number_parameters 650
_refine_ls_number_reflns 10505
_refine_ls_number_restraints 0
_refine_ls_restrained_S_all 1.034
_refine_ls_R_factor_all 0.1022
_refine_ls_R_factor_gt 0.0495
_refine_ls_shift/su_max 0.000
_refine_ls_shift/su_mean 0.000
_refine_ls_structure_factor_coef Fsqd
_refine_ls_weighting_details 'calc w = 1/[\s^2^(Fo^2^)+(0.0589P)^2^+0.239P] where P = (Fo^2^+2Fc^2^)/3'
_refine_ls_weighting_scheme calc
_refine_ls_wR_factor_ref 0.1297
_reflns_number_gt 6499
_reflns_number_total 10505
_reflns_threshold_expression I>2\s(I)
_cod_data_source_file kp6067.cif
_cod_data_source_block I
_cod_original_sg_symbol_Hall -P1
_cod_database_code 2207281
_cod_database_fobs_code 2207281

loop_
_symmetry_equiv_pos_as_xyz
'x, y, z'
'-x, -y, -z'

loop_
_atom_site_label
_atom_site_fract_x
_atom_site_fract_y
_atom_site_fract_z
_atom_site_U_iso_or_equiv
_atom_site_adp_type
_atom_site_calc_flag
_atom_site_refinement_flags
_atom_site_occupancy
_atom_site_type_symbol
P5 0.40259(6) 0.24297(7) 0.26181(3) 0.02172(17) Uani d . 1 P
P3 0.08059(6) 0.09936(7) 0.41827(3) 0.02095(17) Uani d . 1 P
P2 0.84929(6) 0.17066(6) 0.24042(3) 0.02033(17) Uani d . 1 P
P4 0.62331(6) 0.09727(7) 0.43613(3) 0.02254(17) Uani d . 1 P
P1 0.89884(7) 0.35481(7) 0.06475(3) 0.02727(18) Uani d . 1 P
O21 0.73292(16) 0.24362(17) 0.20668(8) 0.0246(4) Uani d . 1 O
O33 0.19599(19) 0.12604(19) 0.45566(9) 0.0277(5) Uani d . 1 O
H33 0.253(4) 0.071(4) 0.462(2) 0.098(17) Uiso d . 1 H
O31 0.09443(17) 0.16060(17) 0.35114(8) 0.0258(4) Uani d . 1 O
O32 -0.04398(18) 0.15178(17) 0.44781(9) 0.0247(4) Uani d . 1 O
H32 -0.120(5) 0.143(5) 0.425(2) 0.112(17) Uiso d . 1 H
O51 0.47133(17) 0.29942(16) 0.30761(8) 0.0244(4) Uani d . 1 O
O44 0.53065(19) 0.22130(19) 0.42412(10) 0.0288(5) Uani d . 1 O
H44 0.508(4) 0.239(4) 0.3884(18) 0.070(14) Uiso d . 1 H
O23 0.8052(2) 0.05097(19) 0.29220(10) 0.0272(5) Uani d . 1 O
H23 0.786(3) 0.071(3) 0.3218(14) 0.034(10) Uiso d . 1 H
O34 0.06914(19) -0.05338(19) 0.42491(10) 0.0278(5) Uani d . 1 O
H34 0.064(3) -0.087(3) 0.4601(15) 0.041(11) Uiso d . 1 H
O43 0.5522(2) -0.0168(2) 0.41569(10) 0.0287(5) Uani d . 1 O
H43 0.498(3) -0.036(3) 0.4357(15) 0.037(11) Uiso d . 1 H
O53 0.4949(2) 0.1722(2) 0.22296(10) 0.0319(5) Uani d . 1 O
H53 0.572(3) 0.199(3) 0.2204(16) 0.054(11) Uiso d . 1 H
N55 0.5018(2) 0.7754(2) 0.23828(10) 0.0223(5) Uani d . 1 N
N51 0.5663(2) 0.5450(2) 0.26619(10) 0.0217(5) Uani d . 1 N
H51 0.528(3) 0.450(3) 0.2853(15) 0.055(10) Uiso d . 1 H
O41 0.64901(17) 0.06435(17) 0.50406(8) 0.0250(4) Uani d . 1 O
O24 0.94507(17) 0.11562(16) 0.19912(8) 0.0242(4) Uani d . 1 O
O52 0.3042(2) 0.1342(2) 0.28866(11) 0.0366(5) Uani d . 1 O
H52 0.235(4) 0.150(4) 0.308(2) 0.097(16) Uiso d . 1 H
O14 0.9338(2) 0.2055(2) 0.08289(11) 0.0341(5) Uani d . 1 O
H14 0.940(4) 0.178(3) 0.1187(16) 0.055(12) Uiso d . 1 H
C59 0.7329(2) 0.4753(3) 0.34504(13) 0.0248(6) Uani d . 1 C
H59 0.7356 0.3929 0.3351 0.030 Uiso calc R 1 H
C4 0.1208(3) 0.8739(2) 0.29055(12) 0.0239(6) Uani d . 1 C
H4A 0.0626 0.9153 0.3163 0.029 Uiso calc R 1 H
H4B 0.2010 0.9244 0.2825 0.029 Uiso calc R 1 H
C62 0.7218(3) 0.7195(3) 0.37479(13) 0.0243(6) Uani d . 1 C
H62 0.7175 0.8014 0.3853 0.029 Uiso calc R 1 H
N5 0.0551(2) 0.8761(2) 0.23151(10) 0.0219(5) Uani d . 1 N
H5 0.015(3) 0.956(3) 0.2157(14) 0.048(10) Uiso d . 1 H
O22 0.91630(19) 0.27132(18) 0.27148(9) 0.0271(5) Uani d . 1 O
H22 0.977(3) 0.233(3) 0.2972(16) 0.056(11) Uiso d . 1 H
O13 1.0076(2) 0.43759(19) 0.07753(9) 0.0377(5) Uani d . 1 O
C9 0.1422(3) 0.4986(3) 0.33545(13) 0.0271(6) Uani d . 1 C
H9A 0.1088 0.4260 0.3234 0.032 Uiso calc R 1 H
C2 0.1030(2) 0.6256(2) 0.30604(12) 0.0214(6) Uani d . 1 C
O42 0.74826(17) 0.11911(19) 0.39687(8) 0.0289(5) Uani d . 1 O
C57 0.6616(2) 0.6870(2) 0.17183(12) 0.0219(6) Uani d . 1 C
N1 0.0106(2) 0.6434(2) 0.25698(10) 0.0239(5) Uani d . 1 N
C61 0.8074(2) 0.6221(3) 0.40607(13) 0.0244(6) Uani d . 1 C
C11 0.2800(3) 0.5853(3) 0.40246(13) 0.0283(7) Uani d . 1 C
O54 0.3314(2) 0.3609(2) 0.21879(12) 0.0379(6) Uani d . 1 O
H54 0.313(4) 0.336(4) 0.1938(18) 0.064(15) Uiso d . 1 H
O12 0.7671(2) 0.3810(2) 0.09732(11) 0.0462(6) Uani d . 1 O
H12 0.753(4) 0.330(4) 0.131(2) 0.087(16) Uiso d . 1 H
C8 0.0711(3) 0.6179(3) 0.20008(13) 0.0259(6) Uani d . 1 C
H8A 0.0021 0.6036 0.1733 0.031 Uiso calc R 1 H
H8B 0.1257 0.5379 0.2098 0.031 Uiso calc R 1 H
C3 0.1539(2) 0.7340(2) 0.32375(12) 0.0197(6) Uani d . 1 C
C12 0.2391(2) 0.7120(3) 0.37324(12) 0.0247(6) Uani d . 1 C
H12A 0.2691 0.7841 0.3869 0.030 Uiso calc R 1 H
O11 0.8661(2) 0.3829(2) -0.00367(11) 0.0394(6) Uani d . 1 O
H11 0.895(4) 0.438(4) -0.0240(18) 0.061(14) Uiso d . 1 H
C60 0.8111(3) 0.4992(3) 0.39045(13) 0.0276(6) Uani d . 1 C
H60A 0.8673 0.4324 0.4110 0.033 Uiso calc R 1 H
C53 0.6419(2) 0.6990(2) 0.32814(12) 0.0212(6) Uani d . 1 C
C56 0.5982(2) 0.7942(2) 0.18903(12) 0.0215(6) Uani d . 1 C
C6 0.1459(2) 0.8546(3) 0.18200(12) 0.0221(6) Uani d . 1 C
C63 0.6297(3) 0.9215(3) 0.15841(13) 0.0280(7) Uani d . 1 C
H63A 0.5881 0.9935 0.1700 0.034 Uiso calc R 1 H
C58 0.6395(3) 0.5470(3) 0.20712(12) 0.0242(6) Uani d . 1 C
H58A 0.5896 0.5006 0.1825 0.029 Uiso calc R 1 H
H58B 0.7241 0.5011 0.2155 0.029 Uiso calc R 1 H
C68 0.8942(3) 0.6481(3) 0.45500(14) 0.0343(7) Uani d . 1 C
H68A 0.9840 0.6554 0.4400 0.051 Uiso calc R 1 H
H68B 0.8882 0.5764 0.4905 0.051 Uiso calc R 1 H
H68C 0.8661 0.7292 0.4658 0.051 Uiso calc R 1 H
C18 0.3775(3) 0.5640(3) 0.45388(14) 0.0421(8) Uani d . 1 C
H18A 0.4646 0.5509 0.4380 0.063 Uiso calc R 1 H
H18B 0.3538 0.4873 0.4847 0.063 Uiso calc R 1 H
H18C 0.3759 0.6403 0.4715 0.063 Uiso calc R 1 H
C64 0.7220(3) 0.9430(3) 0.11098(13) 0.0296(7) Uani d . 1 C
H64A 0.7431 1.0292 0.0916 0.036 Uiso calc R 1 H
C67 0.4525(2) 0.6442(2) 0.25213(13) 0.0242(6) Uani d . 1 C
H67A 0.4047 0.6292 0.2175 0.029 Uiso calc R 1 H
H67B 0.3921 0.6330 0.2872 0.029 Uiso calc R 1 H
C17 -0.0505(2) 0.7729(2) 0.24448(13) 0.0244(6) Uani d . 1 C
H17A -0.1046 0.7840 0.2795 0.029 Uiso calc R 1 H
H17B -0.1069 0.7836 0.2094 0.029 Uiso calc R 1 H
C16 0.2424(3) 0.7172(3) 0.11945(13) 0.0284(7) Uani d . 1 C
H16A 0.2499 0.6357 0.1087 0.034 Uiso calc R 1 H
C7 0.1542(2) 0.7311(3) 0.16718(13) 0.0238(6) Uani d . 1 C
C54 0.5513(3) 0.8077(3) 0.29410(13) 0.0260(6) Uani d . 1 C
H54A 0.4772 0.8205 0.3207 0.031 Uiso calc R 1 H
H54B 0.5988 0.8900 0.2832 0.031 Uiso calc R 1 H
C52 0.6502(2) 0.5752(2) 0.31449(12) 0.0213(6) Uani d . 1 C
C66 0.7525(3) 0.7099(3) 0.12222(12) 0.0259(6) Uani d . 1 C
H66A 0.7921 0.6381 0.1097 0.031 Uiso calc R 1 H
C10 0.2303(3) 0.4792(3) 0.38237(13) 0.0308(7) Uani d . 1 C
H10A 0.2573 0.3935 0.4010 0.037 Uiso calc R 1 H
C65 0.7843(3) 0.8367(3) 0.09155(13) 0.0287(7) Uani d . 1 C
C15 0.3182(3) 0.8202(3) 0.08792(13) 0.0317(7) Uani d . 1 C
C13 0.2204(3) 0.9600(3) 0.15119(14) 0.0304(7) Uani d . 1 C
H13A 0.2130 1.0416 0.1618 0.036 Uiso calc R 1 H
C14 0.3059(3) 0.9421(3) 0.10444(14) 0.0359(7) Uani d . 1 C
H14A 0.3561 1.0126 0.0836 0.043 Uiso calc R 1 H
C69 0.8857(3) 0.8619(3) 0.04020(15) 0.0447(8) Uani d . 1 C
H69A 0.9496 0.7903 0.0463 0.067 Uiso calc R 1 H
H69B 0.9291 0.9432 0.0397 0.067 Uiso calc R 1 H
H69C 0.8430 0.8684 0.0019 0.067 Uiso calc R 1 H
C19 0.4133(3) 0.8004(4) 0.03758(15) 0.0467(9) Uani d . 1 C
H19A 0.4964 0.7671 0.0550 0.070 Uiso calc R 1 H
H19B 0.4261 0.8834 0.0090 0.070 Uiso calc R 1 H
H19C 0.3780 0.7381 0.0168 0.070 Uiso calc R 1 H
O1S 0.2448(3) 0.3222(3) 0.11858(12) 0.0564(7) Uani d . 1 O
H1S 0.177(4) 0.359(4) 0.106(2) 0.090(17) Uiso d . 1 H
C1S 0.3348(4) 0.3360(4) 0.06772(19) 0.0700(12) Uani d . 1 C
H11S 0.3264 0.4238 0.0425 0.105 Uiso calc R 1 H
H12S 0.3154 0.2726 0.0441 0.105 Uiso calc R 1 H
H13S 0.4234 0.3209 0.0822 0.105 Uiso calc R 1 H

loop_
_atom_site_aniso_label
_atom_site_aniso_U_11
_atom_site_aniso_U_22
_atom_site_aniso_U_33
_atom_site_aniso_U_12
_atom_site_aniso_U_13
_atom_site_aniso_U_23
P5 0.0179(3) 0.0206(4) 0.0274(4) -0.0020(3) 0.0020(3) -0.0070(3)
P3 0.0203(3) 0.0217(4) 0.0204(4) -0.0008(3) 0.0011(3) -0.0039(3)
P2 0.0204(3) 0.0190(4) 0.0203(4) 0.0015(3) 0.0023(3) -0.0023(3)
P4 0.0186(3) 0.0275(4) 0.0197(4) 0.0002(3) 0.0019(3) -0.0020(3)
P1 0.0333(4) 0.0260(4) 0.0200(4) -0.0044(3) 0.0011(3) 0.0004(3)
O21 0.0195(9) 0.0250(10) 0.0260(11) 0.0038(7) 0.0022(8) 0.0001(8)
O33 0.0241(10) 0.0285(11) 0.0313(12) 0.0012(9) -0.0058(9) -0.0082(9)
O31 0.0224(9) 0.0304(10) 0.0226(11) -0.0027(8) 0.0042(8) -0.0018(8)
O32 0.0223(10) 0.0268(10) 0.0249(11) 0.0017(8) 0.0028(9) -0.0065(8)
O51 0.0281(10) 0.0213(10) 0.0233(11) -0.0037(8) -0.0022(8) -0.0032(8)
O44 0.0296(11) 0.0308(11) 0.0246(13) 0.0063(8) 0.0004(9) -0.0038(9)
O23 0.0365(12) 0.0232(11) 0.0209(12) -0.0022(8) 0.0050(10) -0.0032(9)
O34 0.0345(12) 0.0236(11) 0.0252(13) -0.0023(8) 0.0034(10) -0.0054(10)
O43 0.0260(11) 0.0348(12) 0.0263(13) -0.0057(9) 0.0080(10) -0.0096(10)
O53 0.0212(11) 0.0357(12) 0.0442(14) -0.0028(9) 0.0073(10) -0.0210(10)
N55 0.0200(11) 0.0196(11) 0.0270(14) 0.0005(9) 0.0022(10) -0.0052(10)
N51 0.0225(11) 0.0190(12) 0.0230(13) -0.0028(9) 0.0029(10) -0.0033(10)
O41 0.0206(9) 0.0325(11) 0.0197(11) 0.0008(8) 0.0014(8) -0.0016(8)
O24 0.0259(10) 0.0232(10) 0.0211(11) 0.0074(8) 0.0044(8) -0.0013(8)
O52 0.0295(11) 0.0313(12) 0.0530(15) -0.0121(9) 0.0185(11) -0.0191(10)
O14 0.0502(13) 0.0271(11) 0.0223(13) -0.0002(9) 0.0056(11) -0.0004(10)
C59 0.0246(14) 0.0201(14) 0.0300(17) 0.0004(11) 0.0038(12) -0.0071(12)
C4 0.0269(14) 0.0204(14) 0.0254(16) 0.0008(11) -0.0004(12) -0.0078(12)
C62 0.0263(14) 0.0211(14) 0.0268(16) -0.0040(11) 0.0063(12) -0.0085(12)
N5 0.0208(11) 0.0203(12) 0.0227(13) 0.0029(9) 0.0008(10) -0.0017(10)
O22 0.0311(11) 0.0234(10) 0.0270(12) -0.0009(8) -0.0044(9) -0.0052(9)
O13 0.0545(13) 0.0355(12) 0.0203(11) -0.0159(10) -0.0061(10) 0.0023(9)
C9 0.0293(15) 0.0213(14) 0.0303(17) -0.0043(12) 0.0055(13) -0.0055(12)
C2 0.0173(13) 0.0230(14) 0.0220(15) 0.0000(11) 0.0035(11) -0.0016(12)
O42 0.0194(9) 0.0433(12) 0.0222(11) -0.0010(8) 0.0038(8) -0.0042(9)
C57 0.0198(13) 0.0203(14) 0.0242(16) -0.0012(11) -0.0026(12) -0.0018(12)
N1 0.0226(11) 0.0219(12) 0.0287(14) -0.0008(9) -0.0031(10) -0.0087(10)
C61 0.0215(14) 0.0284(15) 0.0228(16) -0.0040(11) 0.0047(12) -0.0049(12)
C11 0.0202(14) 0.0358(17) 0.0248(17) 0.0031(12) 0.0025(12) 0.0013(13)
O54 0.0452(13) 0.0316(12) 0.0382(15) 0.0090(10) -0.0169(12) -0.0099(11)
O12 0.0459(14) 0.0455(14) 0.0358(15) 0.0121(11) 0.0086(11) 0.0120(12)
C8 0.0247(14) 0.0258(15) 0.0302(17) 0.0021(11) -0.0040(12) -0.0127(13)
C3 0.0166(12) 0.0217(14) 0.0211(15) 0.0009(10) 0.0022(11) -0.0061(11)
C12 0.0196(13) 0.0316(16) 0.0240(16) -0.0004(11) 0.0039(12) -0.0089(13)
O11 0.0471(14) 0.0436(14) 0.0233(13) -0.0186(11) -0.0057(11) 0.0038(11)
C60 0.0269(15) 0.0267(15) 0.0273(17) -0.0011(12) 0.0021(13) -0.0023(13)
C53 0.0207(13) 0.0220(14) 0.0201(15) -0.0030(11) 0.0082(11) -0.0041(11)
C56 0.0202(13) 0.0218(14) 0.0214(15) -0.0008(11) -0.0039(11) -0.0023(11)
C6 0.0182(13) 0.0268(15) 0.0198(15) 0.0030(11) -0.0013(11) -0.0026(12)
C63 0.0305(15) 0.0219(15) 0.0306(17) 0.0020(12) -0.0034(13) -0.0040(13)
C58 0.0263(14) 0.0238(14) 0.0233(16) -0.0013(11) 0.0003(12) -0.0071(12)
C68 0.0336(16) 0.0383(18) 0.0310(18) -0.0027(13) -0.0007(14) -0.0075(14)
C18 0.0325(17) 0.056(2) 0.0316(19) 0.0044(15) -0.0054(15) 0.0020(16)
C64 0.0301(15) 0.0241(15) 0.0304(18) -0.0090(12) -0.0010(13) 0.0038(13)
C67 0.0202(13) 0.0254(15) 0.0265(16) -0.0003(11) -0.0010(12) -0.0050(12)
C17 0.0166(13) 0.0282(15) 0.0281(17) 0.0010(11) -0.0013(12) -0.0057(12)
C16 0.0272(15) 0.0344(16) 0.0249(17) 0.0080(13) -0.0065(13) -0.0100(13)
C7 0.0204(13) 0.0281(15) 0.0235(16) 0.0036(11) -0.0060(12) -0.0073(12)
C54 0.0259(14) 0.0246(15) 0.0275(17) 0.0006(11) 0.0037(12) -0.0066(12)
C52 0.0191(13) 0.0222(14) 0.0227(15) -0.0030(11) 0.0040(11) -0.0052(12)
C66 0.0230(14) 0.0314(16) 0.0236(16) 0.0019(12) -0.0030(12) -0.0069(13)
C10 0.0313(16) 0.0252(15) 0.0297(18) 0.0053(12) 0.0043(13) 0.0054(13)
C65 0.0270(15) 0.0345(17) 0.0226(16) -0.0057(12) -0.0030(12) -0.0013(13)
C15 0.0266(15) 0.0461(19) 0.0214(17) 0.0019(13) 0.0006(13) -0.0063(14)
C13 0.0291(15) 0.0269(16) 0.0328(18) 0.0033(12) -0.0019(14) -0.0020(13)
C14 0.0258(15) 0.0440(19) 0.0320(19) -0.0028(13) 0.0020(14) 0.0036(15)
C69 0.0380(18) 0.057(2) 0.035(2) -0.0069(16) 0.0114(15) -0.0028(17)
C19 0.0358(18) 0.070(2) 0.034(2) 0.0000(16) 0.0077(15) -0.0128(18)
O1S 0.0526(16) 0.0709(18) 0.0459(17) 0.0024(14) -0.0220(14) -0.0112(13)
C1S 0.079(3) 0.074(3) 0.059(3) 0.017(2) -0.001(2) -0.021(2)

loop_
_atom_type_symbol
_atom_type_description
_atom_type_scat_dispersion_real
_atom_type_scat_dispersion_imag
_atom_type_scat_source
C C 0.0033 0.0016 'International Tables Vol C Tables 4.2.6.8 and 6.1.1.4'
H H 0.0000 0.0000 'International Tables Vol C Tables 4.2.6.8 and 6.1.1.4'
N N 0.0061 0.0033 'International Tables Vol C Tables 4.2.6.8 and 6.1.1.4'
O O 0.0106 0.0060 'International Tables Vol C Tables 4.2.6.8 and 6.1.1.4'
P P 0.1023 0.0942 'International Tables Vol C Tables 4.2.6.8 and 6.1.1.4'

loop_
_geom_angle_atom_site_label_1
_geom_angle_atom_site_label_2
_geom_angle_atom_site_label_3
_geom_angle
_geom_angle_publ_flag
O51 P5 O52 115.30(12) no
O51 P5 O53 114.33(11) no
O52 P5 O53 101.61(12) no
O51 P5 O54 106.31(12) no
O52 P5 O54 110.31(13) no
O53 P5 O54 108.90(13) no
O31 P3 O33 113.69(11) no
O31 P3 O32 112.29(10) no
O33 P3 O32 105.39(11) no
O31 P3 O34 107.11(12) no
O33 P3 O34 109.36(11) no
O32 P3 O34 108.92(11) no
O21 P2 O24 112.93(10) no
O21 P2 O22 106.16(10) no
O24 P2 O22 111.66(11) no
O21 P2 O23 111.84(11) no
O24 P2 O23 106.58(11) no
O22 P2 O23 107.63(11) no
O41 P4 O42 113.26(10) no
O41 P4 O44 106.25(11) no
O42 P4 O44 111.94(11) no
O41 P4 O43 112.08(11) no
O42 P4 O43 104.99(12) no
O44 P4 O43 108.32(11) no
O13 P1 O11 112.65(12) no
O13 P1 O14 112.21(12) no
O11 P1 O14 105.44(14) no
O13 P1 O12 112.48(14) no
O11 P1 O12 104.69(14) no
O14 P1 O12 108.85(13) no
P3 O33 H33 116(3) no
P3 O32 H32 110(3) no
P4 O44 H44 110(3) no
P2 O23 H23 113(2) no
P3 O34 H34 108(2) no
P4 O43 H43 109(3) no
P5 O53 H53 113(2) no
C67 N55 C56 111.7(2) no
C67 N55 C54 109.9(2) no
C56 N55 C54 112.9(2) no
C52 N51 C58 113.4(2) no
C52 N51 C67 110.75(19) no
C58 N51 C67 107.2(2) no
C52 N51 H51 105.1(17) no
C58 N51 H51 111.2(17) no
C67 N51 H51 109.1(17) no
P5 O52 H52 122(3) no
P1 O14 H14 113(3) no
C60 C59 C52 119.1(2) no
C60 C59 H59 120.4 no
C52 C59 H59 120.4 no
N5 C4 C3 110.9(2) yes
N5 C4 H4A 109.5 no
C3 C4 H4A 109.5 no
N5 C4 H4B 109.5 no
C3 C4 H4B 109.5 no
H4A C4 H4B 108.0 no
C61 C62 C53 122.4(2) no
C61 C62 H62 118.8 no
C53 C62 H62 118.8 no
C6 N5 C4 114.2(2) yes
C6 N5 C17 110.9(2) yes
C4 N5 C17 107.5(2) yes
C6 N5 H5 104(2) yes
C4 N5 H5 112.0(19) yes
C17 N5 H5 107.8(19) no
P2 O22 H22 112(2) no
C10 C9 C2 120.4(3) no
C10 C9 H9A 119.8 no
C2 C9 H9A 119.8 no
C9 C2 C3 119.8(2) no
C9 C2 N1 119.3(2) no
C3 C2 N1 120.9(2) yes
C56 C57 C66 119.3(2) no
C56 C57 C58 121.3(2) no
C66 C57 C58 119.3(2) no
C17 N1 C2 112.1(2) no
C17 N1 C8 109.4(2) no
C2 N1 C8 112.6(2) yes
C62 C61 C60 118.1(2) no
C62 C61 C68 121.1(2) no
C60 C61 C68 120.8(2) no
C12 C11 C10 118.0(3) no
C12 C11 C18 120.7(3) no
C10 C11 C18 121.3(3) no
P5 O54 H54 105(3) no
P1 O12 H12 115(3) no
N1 C8 C7 111.8(2) yes
N1 C8 H8A 109.2 no
C7 C8 H8A 109.2 no
N1 C8 H8B 109.2 no
C7 C8 H8B 109.2 no
H8A C8 H8B 107.9 no
C2 C3 C12 118.9(2) no
C2 C3 C4 121.7(2) yes
C12 C3 C4 119.4(2) no
C11 C12 C3 121.5(3) no
C11 C12 H12A 119.2 no
C3 C12 H12A 119.2 no
P1 O11 H11 119(3) no
C59 C60 C61 121.0(3) no
C59 C60 H60A 119.5 no
C61 C60 H60A 119.5 no
C52 C53 C62 116.9(2) no
C52 C53 C54 121.9(2) no
C62 C53 C54 121.3(2) no
C63 C56 C57 119.3(3) no
C63 C56 N55 119.4(2) no
C57 C56 N55 121.3(2) no
C13 C6 C7 122.0(3) no
C13 C6 N5 118.1(2) no
C7 C6 N5 119.9(2) yes
C64 C63 C56 120.8(3) no
C64 C63 H63A 119.6 no
C56 C63 H63A 119.6 no
N51 C58 C57 111.1(2) no
N51 C58 H58A 109.4 no
C57 C58 H58A 109.4 no
N51 C58 H58B 109.4 no
C57 C58 H58B 109.4 no
H58A C58 H58B 108.0 no
C61 C68 H68A 109.5 no
C61 C68 H68B 109.5 no
H68A C68 H68B 109.5 no
C61 C68 H68C 109.5 no
H68A C68 H68C 109.5 no
H68B C68 H68C 109.5 no
C11 C18 H18A 109.5 no
C11 C18 H18B 109.5 no
H18A C18 H18B 109.5 no
C11 C18 H18C 109.5 no
H18A C18 H18C 109.5 no
H18B C18 H18C 109.5 no
C63 C64 C65 121.0(3) no
C63 C64 H64A 119.5 no
C65 C64 H64A 119.5 no
N55 C67 N51 109.7(2) no
N55 C67 H67A 109.7 no
N51 C67 H67A 109.7 no
N55 C67 H67B 109.7 no
N51 C67 H67B 109.7 no
H67A C67 H67B 108.2 no
N1 C17 N5 109.40(19) yes
N1 C17 H17A 109.8 no
N5 C17 H17A 109.8 no
N1 C17 H17B 109.8 no
N5 C17 H17B 109.8 no
H17A C17 H17B 108.2 no
C15 C16 C7 122.3(3) no
C15 C16 H16A 118.8 no
C7 C16 H16A 118.8 no
C6 C7 C16 117.1(3) no
C6 C7 C8 121.7(2) yes
C16 C7 C8 121.2(2) no
N55 C54 C53 111.4(2) no
N55 C54 H54A 109.3 no
C53 C54 H54A 109.3 no
N55 C54 H54B 109.3 no
C53 C54 H54B 109.3 no
H54A C54 H54B 108.0 no
C59 C52 C53 122.4(2) no
C59 C52 N51 117.5(2) no
C53 C52 N51 120.0(2) no
C65 C66 C57 121.6(3) no
C65 C66 H66A 119.2 no
C57 C66 H66A 119.2 no
C9 C10 C11 121.3(2) no
C9 C10 H10A 119.3 no
C11 C10 H10A 119.3 no
C66 C65 C64 117.9(3) no
C66 C65 C69 121.8(3) no
C64 C65 C69 120.2(3) no
C16 C15 C14 118.3(3) no
C16 C15 C19 120.6(3) no
C14 C15 C19 121.0(3) no
C14 C13 C6 119.0(3) no
C14 C13 H13A 120.5 no
C6 C13 H13A 120.5 no
C13 C14 C15 121.2(3) no
C13 C14 H14A 119.4 no
C15 C14 H14A 119.4 no
C65 C69 H69A 109.5 no
C65 C69 H69B 109.5 no
H69A C69 H69B 109.5 no
C65 C69 H69C 109.5 no
H69A C69 H69C 109.5 no
H69B C69 H69C 109.5 no
C15 C19 H19A 109.5 no
C15 C19 H19B 109.5 no
H19A C19 H19B 109.5 no
C15 C19 H19C 109.5 no
H19A C19 H19C 109.5 no
H19B C19 H19C 109.5 no
C1S O1S H1S 108(3) no
O1S C1S H11S 109.5 no
O1S C1S H12S 109.5 no
H11S C1S H12S 109.5 no
O1S C1S H13S 109.5 no
H11S C1S H13S 109.5 no
H12S C1S H13S 109.5 no

loop_
_geom_bond_atom_site_label_1
_geom_bond_atom_site_label_2
_geom_bond_distance
_geom_bond_publ_flag
P5 O51 1.4884(18) no
P5 O52 1.534(2) no
P5 O53 1.541(2) no
P5 O54 1.550(2) no
P5 H54 1.86(4) no
P3 O31 1.4991(19) no
P3 O33 1.5245(19) no
P3 O32 1.5501(18) no
P3 O34 1.564(2) no
P2 O21 1.5086(17) yes
P2 O24 1.5097(18) yes
P2 O22 1.559(2) yes
P2 O23 1.562(2) yes
P4 O41 1.5112(19) no
P4 O42 1.5138(19) no
P4 O44 1.5483(19) no
P4 O43 1.562(2) no
P4 H43 1.91(3) no
P1 O13 1.489(2) yes
P1 O11 1.538(2) yes
P1 O14 1.543(2) yes
P1 O12 1.550(2) yes
O33 H33 0.79(4) no
O32 H32 0.95(5) no
O44 H44 0.82(4) no
O23 H23 0.76(3) no
O34 H34 0.79(3) no
O43 H43 0.71(3) no
O53 H53 0.83(3) no
N55 C67 1.427(3) no
N55 C56 1.436(3) no
N55 C54 1.470(3) no
N51 C52 1.487(3) no
N51 C58 1.495(3) no
N51 C67 1.514(3) no
N51 H51 1.06(3) no
O52 H52 0.85(4) no
O14 H14 0.79(3) no
C59 C60 1.377(4) no
C59 C52 1.381(3) no
C59 H59 0.9300 no
C4 N5 1.492(3) no
C4 C3 1.507(3) yes
C4 H4A 0.9700 no
C4 H4B 0.9700 no
C62 C61 1.389(4) no
C62 C53 1.397(4) no
C62 H62 0.9300 no
N5 C6 1.473(3) yes
N5 C17 1.511(3) yes
N5 H5 0.92(3) no
O22 H22 0.88(3) no
C9 C10 1.375(4) no
C9 C2 1.386(4) no
C9 H9A 0.9300 no
C2 C3 1.390(4) yes
C2 N1 1.441(3) yes
C57 C56 1.391(4) no
C57 C66 1.406(4) no
C57 C58 1.508(4) no
N1 C17 1.435(3) yes
N1 C8 1.473(3) yes
C61 C60 1.395(4) no
C61 C68 1.500(4) no
C11 C12 1.387(4) no
C11 C10 1.390(4) no
C11 C18 1.513(4) no
O54 H54 0.70(4) no
O12 H12 0.82(4) no
C8 C7 1.504(4) yes
C8 H8A 0.9700 no
C8 H8B 0.9700 no
C3 C12 1.399(4) no
C12 H12A 0.9300 no
O11 H11 0.71(4) no
C60 H60A 0.9300 no
C53 C52 1.385(3) no
C53 C54 1.513(3) no
C56 C63 1.385(4) no
C6 C13 1.385(4) no
C6 C7 1.393(4) yes
C63 C64 1.379(4) no
C63 H63A 0.9300 no
C58 H58A 0.9700 no
C58 H58B 0.9700 no
C68 H68A 0.9600 no
C68 H68B 0.9600 no
C68 H68C 0.9600 no
C18 H18A 0.9600 no
C18 H18B 0.9600 no
C18 H18C 0.9600 no
C64 C65 1.402(4) no
C64 H64A 0.9300 no
C67 H67A 0.9700 no
C67 H67B 0.9700 no
C17 H17A 0.9700 no
C17 H17B 0.9700 no
C16 C15 1.381(4) no
C16 C7 1.403(4) no
C16 H16A 0.9300 no
C54 H54A 0.9700 no
C54 H54B 0.9700 no
C66 C65 1.381(4) no
C66 H66A 0.9300 no
C10 H10A 0.9300 no
C65 C69 1.503(4) no
C15 C14 1.397(4) no
C15 C19 1.508(4) no
C13 C14 1.381(4) no
C13 H13A 0.9300 no
C14 H14A 0.9300 no
C69 H69A 0.9600 no
C69 H69B 0.9600 no
C69 H69C 0.9600 no
C19 H19A 0.9600 no
C19 H19B 0.9600 no
C19 H19C 0.9600 no
O1S C1S 1.423(5) no
O1S H1S 0.80(4) no
C1S H11S 0.9600 no
C1S H12S 0.9600 no
C1S H13S 0.9600 no

loop_
_geom_hbond_atom_site_label_D
_geom_hbond_atom_site_label_H
_geom_hbond_atom_site_label_A
_geom_hbond_site_symmetry_A
_geom_hbond_distance_DH
_geom_hbond_distance_HA
_geom_hbond_distance_DA
_geom_hbond_angle_DHA
O33 H33 O41 2_656 0.79(4) 1.74(4) 2.506(3) 162(5)
O32 H32 O42 1_455 0.95(5) 1.54(5) 2.490(2) 172(5)
O44 H44 O51 . 0.82(4) 1.82(4) 2.634(3) 172(4)
O23 H23 O42 . 0.76(3) 1.89(3) 2.642(3) 177(3)
O34 H34 O32 2_556 0.79(3) 2.03(3) 2.811(3) 174(3)
O43 H43 O41 2_656 0.71(3) 1.96(3) 2.661(3) 171(4)
O53 H53 O21 . 0.83(3) 1.71(4) 2.535(3) 172(4)
N51 H51 O51 . 1.06(3) 1.65(3) 2.700(3) 174(3)
O52 H52 O31 . 0.85(4) 1.71(5) 2.554(3) 172(4)
O14 H14 O24 . 0.79(3) 1.77(4) 2.565(3) 177(4)
N5 H5 O24 1_465 0.92(3) 1.74(3) 2.648(3) 169(3)
O22 H22 O31 1_655 0.88(3) 1.75(3) 2.627(3) 177(3)
O54 H54 O1S . 0.70(4) 1.88(4) 2.551(3) 163(5)
O12 H12 O21 . 0.82(4) 1.75(4) 2.561(3) 170(5)
O11 H11 O13 2_765 0.71(4) 1.84(4) 2.543(3) 171(5)
O1S H1S O13 1_455 0.80(4) 1.94(4) 2.743(3) 176(5)

loop_
_cod_related_entry_id
_cod_related_entry_database
_cod_related_entry_code
1 ChemSpider 21127049
